data_2201621
loop_
_publ_author_name
'Homrighausen, Craig L.'
'Krause Bauer, Jeanette A.'

_publ_section_title
;
 1-(3-Chlorophenyl)-4-(3-chloropropyl)piperazinium chloride
;
_journal_issue 12
_journal_name_full 'Acta Crystallographica Section E'
_journal_page_first o1395
_journal_page_last o1396
_journal_paper_doi 10.1107/S1600536802021025
_journal_volume 58
_journal_year 2002
_chemical_formula_moiety 'C13 H19 Cl2 N2 1+ , Cl 1-'
_chemical_formula_sum 'C13 H19 Cl3 N2'
_chemical_formula_weight 309.65
_chemical_name_systematic
;
1-(3-chlorophenyl)-4-(3-chloropropyl)piperazinium chloride
;
_space_group_IT_number 14
_symmetry_cell_setting monoclinic
_symmetry_space_group_name_Hall '-P 2ybc'
_symmetry_space_group_name_H-M 'P 1 21/c 1'
_atom_sites_solution_hydrogens geom
_atom_sites_solution_primary direct
_atom_sites_solution_secondary difmap
_audit_creation_method SHELXL-97
_cell_angle_alpha 90.00
_cell_angle_beta 93.07(3)
_cell_angle_gamma 90.00
_cell_formula_units_Z 4
_cell_length_a 10.856(2)
_cell_length_b 9.815(2)
_cell_length_c 14.052(3)
_cell_measurement_reflns_used 40
_cell_measurement_temperature 293(2)
_cell_measurement_theta_max 15.0
_cell_measurement_theta_min 5.0
_cell_volume 1495.1(5)
_computing_cell_refinement P3/P4-PC
_computing_data_collection 'P3/P4-PC (Siemens, 1989)'
_computing_data_reduction 'XDISK (Siemens, 1989)'
_computing_molecular_graphics SHELXTL
_computing_publication_material SHELXTL
_computing_structure_refinement SHELXTL
_computing_structure_solution 'SHELXTL (Bruker, 2000)'
_diffrn_ambient_temperature 293(2)
_diffrn_measured_fraction_theta_full 0.986
_diffrn_measured_fraction_theta_max 0.986
_diffrn_measurement_device_type 'Siemens P3'
_diffrn_measurement_method '\q--2\q scans'
_diffrn_radiation_monochromator graphite
_diffrn_radiation_source 'normal-focus sealed tube'
_diffrn_radiation_type MoK\a
_diffrn_radiation_wavelength 0.71073
_diffrn_reflns_av_R_equivalents 0.0256
_diffrn_reflns_av_sigmaI/netI 0.0233
_diffrn_reflns_limit_h_max 14
_diffrn_reflns_limit_h_min 0
_diffrn_reflns_limit_k_max 12
_diffrn_reflns_limit_k_min 0
_diffrn_reflns_limit_l_max 18
_diffrn_reflns_limit_l_min -18
_diffrn_reflns_number 3573
_diffrn_reflns_theta_full 27.56
_diffrn_reflns_theta_max 27.56
_diffrn_reflns_theta_min 1.88
_diffrn_standards_decay_% 4.1
_diffrn_standards_interval_count 300
_diffrn_standards_number 3
_exptl_absorpt_coefficient_mu 0.598
_exptl_absorpt_correction_type none
_exptl_crystal_colour colorless
_exptl_crystal_density_diffrn 1.376
_exptl_crystal_density_method 'not measured'
_exptl_crystal_description 'irregular block'
_exptl_crystal_F_000 648
_exptl_crystal_size_max 0.55
_exptl_crystal_size_mid 0.55
_exptl_crystal_size_min 0.50
_refine_diff_density_max 0.359
_refine_diff_density_min -0.360
_refine_ls_extinction_method none
_refine_ls_goodness_of_fit_ref 1.017
_refine_ls_hydrogen_treatment mixed
_refine_ls_matrix_type full
_refine_ls_number_parameters 199
_refine_ls_number_reflns 3403
_refine_ls_number_restraints 0
_refine_ls_restrained_S_all 1.017
_refine_ls_R_factor_all 0.0719
_refine_ls_R_factor_gt 0.0474
_refine_ls_shift/su_max 0.001
_refine_ls_shift/su_mean 0.000
_refine_ls_structure_factor_coef Fsqd
_refine_ls_weighting_details 'calc w = 1/[\s^2^(Fo^2^)+(0.0526P)^2^+0.7734P] where P = (Fo^2^+2Fc^2^)/3'
_refine_ls_weighting_scheme calc
_refine_ls_wR_factor_gt 0.1136
_refine_ls_wR_factor_ref 0.1296
_reflns_number_gt 2409
_reflns_number_total 3403
_reflns_threshold_expression I>2\s(I)
_cod_data_source_file om6118.cif
_cod_data_source_block I
_cod_depositor_comments
;
The following automatic conversions were performed:
'_symmetry_cell_setting' value 'Monoclinic' changed to 'monoclinic'
according to '/home/saulius/struct/CIF-dictionaries/cif_core.dic'
dictionary named 'cif_core.dic' version 2.4.1 from 2010-06-29.

Automatic conversion script
Id: cif_fix_enum 1527 2010-12-29 10:47:43Z saulius 

The following automatic conversions were performed:

'_symmetry_cell_setting' value 'Monoclinic' changed to 'monoclinic'
according to /home/saulius/struct/CIF-dictionaries/cif_core.dic
dictionary named 'cif_core.dic' version 2.4.1 from 2010-06-29.

Automatic conversion script
Id: cif_fix_values 1715 2011-07-08 13:25:40Z adriana 
;
_cod_original_sg_symbol_H-M 'P 21/c'
_cod_database_code 2201621
_cod_database_fobs_code 2201621

loop_
_symmetry_equiv_pos_as_xyz
'x, y, z'
'-x, y+1/2, -z+1/2'
'-x, -y, -z'
'x, -y-1/2, z-1/2'

loop_
_atom_site_label
_atom_site_fract_x
_atom_site_fract_y
_atom_site_fract_z
_atom_site_U_iso_or_equiv
_atom_site_adp_type
_atom_site_calc_flag
_atom_site_refinement_flags
_atom_site_occupancy
_atom_site_disorder_assembly
_atom_site_disorder_group
_atom_site_type_symbol
Cl1 0.04192(7) 0.25754(8) 0.61546(4) 0.0736(2) Uani d . 1 . . Cl
Cl2 0.70204(7) 0.09023(8) 0.24925(6) 0.0836(3) Uani d . 1 . . Cl
N1 0.26821(17) 0.10839(19) 0.36999(13) 0.0517(4) Uani d . 1 A . N
N2 0.04802(18) 0.2633(2) 0.39891(12) 0.0586(5) Uani d . 1 . . N
H1 0.0422 0.2710 0.4602 0.070 Uiso d . 1 . . H
C1 0.3796(2) 0.0350(2) 0.36797(14) 0.0489(5) Uani d . 1 . . C
C2 0.3946(3) -0.0947(3) 0.40601(17) 0.0630(6) Uani d . 1 . . C
H2 0.3312 -0.1345 0.4382 0.076 Uiso calc R 1 . . H
C3 0.5035(3) -0.1652(3) 0.39620(19) 0.0751(8) Uani d . 1 . . C
H3 0.5114 -0.2525 0.4215 0.090 Uiso calc R 1 . . H
C4 0.6002(3) -0.1105(3) 0.35039(19) 0.0698(7) Uani d . 1 . . C
H4 0.6733 -0.1583 0.3448 0.084 Uiso calc R 1 . . H
C5 0.5843(2) 0.0182(3) 0.31305(16) 0.0567(6) Uani d . 1 . . C
C6 0.4773(2) 0.0911(2) 0.32073(16) 0.0521(5) Uani d . 1 . . C
H6 0.4700 0.1778 0.2944 0.062 Uiso calc R 1 . . H
C7 0.1610(2) 0.0434(3) 0.40808(18) 0.0625(6) Uani d . 1 . . C
H7A 0.1679 0.0458 0.4772 0.075 Uiso calc R 1 A . H
H7B 0.1570 -0.0512 0.3881 0.075 Uiso calc R 1 . . H
C8 0.0448(2) 0.1169(3) 0.37255(17) 0.0664(7) Uani d . 1 A . C
H8A 0.0354 0.1086 0.3038 0.080 Uiso calc R 1 . . H
H8B -0.0261 0.0742 0.3994 0.080 Uiso calc R 1 . . H
C9 0.1614(2) 0.3265(3) 0.36517(16) 0.0566(6) Uani d . 1 A . C
H9A 0.1668 0.4200 0.3874 0.068 Uiso calc R 1 . . H
H9B 0.1571 0.3280 0.2960 0.068 Uiso calc R 1 . . H
C10 0.2750(2) 0.2505(2) 0.40018(16) 0.0530(5) Uani d . 1 . . C
H10A 0.3473 0.2929 0.3752 0.064 Uiso calc R 1 A . H
H10B 0.2831 0.2549 0.4692 0.064 Uiso calc R 1 . . H
C11 -0.0585(4) 0.3549(5) 0.3575(3) 0.0491(8) Uani d P 0.70 A 1 C
H11A -0.0315 0.4492 0.3579 0.059 Uiso calc PR 0.70 A 1 H
H11B -0.0789 0.3290 0.2920 0.059 Uiso calc PR 0.70 A 1 H
C12 -0.1726(3) 0.3421(4) 0.4149(2) 0.0511(7) Uani d P 0.70 A 1 C
H12A -0.2007 0.2483 0.4155 0.061 Uiso calc PR 0.70 A 1 H
H12B -0.1547 0.3713 0.4801 0.061 Uiso calc PR 0.70 A 1 H
C13 -0.2685(7) 0.4314(7) 0.3672(5) 0.0635(15) Uani d P 0.70 A 1 C
H13A -0.2926 0.3946 0.3049 0.076 Uiso calc PR 0.70 A 1 H
H13B -0.2347 0.5217 0.3584 0.076 Uiso calc PR 0.70 A 1 H
Cl3 -0.40196(12) 0.44283(14) 0.43778(10) 0.0860(4) Uani d P 0.70 A 1 Cl
C11' -0.0790(9) 0.2831(12) 0.3656(6) 0.055(2) Uani d P 0.30 A 2 C
H11C -0.0896 0.2710 0.2971 0.066 Uiso calc PR 0.30 A 2 H
H11D -0.1337 0.2215 0.3969 0.066 Uiso calc PR 0.30 A 2 H
C12' -0.0995(10) 0.4220(11) 0.3924(9) 0.074(3) Uani d P 0.30 A 2 C
H12C -0.0448 0.4799 0.3580 0.089 Uiso calc PR 0.30 A 2 H
H12D -0.0774 0.4319 0.4598 0.089 Uiso calc PR 0.30 A 2 H
C13' -0.241(2) 0.476(2) 0.3720(19) 0.115(9) Uani d P 0.30 A 2 C
H13C -0.2438 0.5731 0.3836 0.138 Uiso calc PR 0.30 A 2 H
H13D -0.2655 0.4606 0.3054 0.138 Uiso calc PR 0.30 A 2 H
Cl3' -0.3396(4) 0.4024(5) 0.4364(4) 0.1398(19) Uani d P 0.30 A 2 Cl

loop_
_atom_site_aniso_label
_atom_site_aniso_U_11
_atom_site_aniso_U_22
_atom_site_aniso_U_33
_atom_site_aniso_U_12
_atom_site_aniso_U_13
_atom_site_aniso_U_23
Cl1 0.0873(5) 0.1010(5) 0.0322(3) -0.0103(4) 0.0026(3) 0.0012(3)
Cl2 0.0641(4) 0.0819(5) 0.1068(6) 0.0054(4) 0.0221(4) -0.0163(4)
N1 0.0527(10) 0.0504(10) 0.0520(10) -0.0050(8) 0.0039(8) 0.0025(8)
N2 0.0544(11) 0.0920(15) 0.0296(8) 0.0036(10) 0.0057(7) -0.0025(9)
C1 0.0605(13) 0.0477(12) 0.0377(10) -0.0019(10) -0.0050(9) -0.0044(9)
C2 0.0849(18) 0.0535(14) 0.0504(12) -0.0006(13) 0.0018(12) 0.0067(11)
C3 0.108(2) 0.0542(15) 0.0626(15) 0.0175(15) -0.0045(15) 0.0069(12)
C4 0.0801(18) 0.0679(17) 0.0602(15) 0.0236(14) -0.0078(13) -0.0086(13)
C5 0.0602(14) 0.0580(14) 0.0514(12) 0.0040(11) -0.0032(10) -0.0126(11)
C6 0.0575(13) 0.0467(12) 0.0515(12) 0.0031(10) -0.0024(10) -0.0022(10)
C7 0.0683(15) 0.0650(15) 0.0547(13) -0.0154(12) 0.0077(11) 0.0041(11)
C8 0.0534(13) 0.099(2) 0.0473(12) -0.0151(13) 0.0062(10) -0.0004(13)
C9 0.0612(14) 0.0650(15) 0.0444(11) 0.0053(12) 0.0103(10) 0.0036(10)
C10 0.0537(13) 0.0537(13) 0.0515(12) -0.0025(10) 0.0028(10) -0.0011(10)
C11 0.057(2) 0.048(2) 0.0421(17) 0.006(2) 0.0070(15) 0.0105(19)
C12 0.0518(18) 0.061(2) 0.0404(15) 0.0048(16) 0.0059(13) 0.0024(14)
C13 0.070(3) 0.060(4) 0.060(3) 0.020(3) 0.006(2) -0.001(2)
Cl3 0.0629(7) 0.0840(8) 0.1131(9) 0.0126(6) 0.0225(7) 0.0095(7)
C11' 0.062(5) 0.063(6) 0.039(4) -0.009(5) 0.001(3) 0.002(4)
C12' 0.060(6) 0.077(7) 0.085(7) 0.014(5) -0.011(5) 0.008(6)
C13' 0.128(15) 0.099(14) 0.112(13) -0.010(11) -0.047(10) 0.039(11)
Cl3' 0.116(3) 0.134(3) 0.178(4) 0.039(3) 0.078(3) 0.050(3)

loop_
_atom_type_symbol
_atom_type_description
_atom_type_scat_dispersion_real
_atom_type_scat_dispersion_imag
_atom_type_scat_source
C C 0.0033 0.0016 'International Tables Vol C Tables 4.2.6.8 and 6.1.1.4'
H H 0.0000 0.0000 'International Tables Vol C Tables 4.2.6.8 and 6.1.1.4'
N N 0.0061 0.0033 'International Tables Vol C Tables 4.2.6.8 and 6.1.1.4'
Cl Cl 0.1484 0.1585 'International Tables Vol C Tables 4.2.6.8 and 6.1.1.4'

loop_
_geom_angle_atom_site_label_1
_geom_angle_atom_site_label_2
_geom_angle_atom_site_label_3
_geom_angle
C1 N1 C7 119.22(19)
C1 N1 C10 117.67(18)
C7 N1 C10 109.95(19)
C11' N2 C9 129.5(5)
C11' N2 C8 92.3(5)
C9 N2 C8 109.58(18)
C11' N2 C11 28.7(4)
C9 N2 C11 104.6(2)
C8 N2 C11 117.4(2)
C11' N2 H1 101.0
C9 N2 H1 112.7
C8 N2 H1 109.2
C11 N2 H1 103.2
C2 C1 C6 118.0(2)
C2 C1 N1 123.0(2)
C6 C1 N1 118.9(2)
C3 C2 C1 120.2(3)
C3 C2 H2 119.9
C1 C2 H2 119.9
C4 C3 C2 122.1(3)
C4 C3 H3 118.9
C2 C3 H3 118.9
C3 C4 C5 117.1(3)
C3 C4 H4 121.4
C5 C4 H4 121.4
C6 C5 C4 122.5(3)
C6 C5 Cl2 118.3(2)
C4 C5 Cl2 119.2(2)
C5 C6 C1 120.0(2)
C5 C6 H6 120.0
C1 C6 H6 120.0
N1 C7 C8 109.8(2)
N1 C7 H7A 109.7
C8 C7 H7A 109.7
N1 C7 H7B 109.7
C8 C7 H7B 109.7
H7A C7 H7B 108.2
N2 C8 C7 111.8(2)
N2 C8 H8A 109.3
C7 C8 H8A 109.3
N2 C8 H8B 109.3
C7 C8 H8B 109.3
H8A C8 H8B 107.9
N2 C9 C10 111.7(2)
N2 C9 H9A 109.3
C10 C9 H9A 109.3
N2 C9 H9B 109.3
C10 C9 H9B 109.3
H9A C9 H9B 107.9
N1 C10 C9 110.62(19)
N1 C10 H10A 109.5
C9 C10 H10A 109.5
N1 C10 H10B 109.5
C9 C10 H10B 109.5
H10A C10 H10B 108.1
C12 C11 N2 111.4(3)
C12 C11 H11A 109.3
N2 C11 H11A 109.3
C12 C11 H11B 109.3
N2 C11 H11B 109.3
H11A C11 H11B 108.0
C13 C12 C11 106.4(4)
C13 C12 H12A 110.5
C11 C12 H12A 110.5
C13 C12 H12B 110.5
C11 C12 H12B 110.5
H12A C12 H12B 108.6
C12 C13 Cl3 110.6(5)
C12 C13 H13A 109.5
Cl3 C13 H13A 109.5
C12 C13 H13B 109.5
Cl3 C13 H13B 109.5
H13A C13 H13B 108.1
C12' C11' N2 101.6(8)
C12' C11' H11C 111.4
N2 C11' H11C 111.4
C12' C11' H11D 111.4
N2 C11' H11D 111.4
H11C C11' H11D 109.3
C11' C12' C13' 114.7(11)
C11' C12' H12C 108.6
C13' C12' H12C 108.6
C11' C12' H12D 108.6
C13' C12' H12D 108.6
H12C C12' H12D 107.6
Cl3' C13' C12' 113.8(15)
Cl3' C13' H13C 108.8
C12' C13' H13C 108.8
Cl3' C13' H13D 108.8
C12' C13' H13D 108.8
H13C C13' H13D 107.7

loop_
_geom_bond_atom_site_label_1
_geom_bond_atom_site_label_2
_geom_bond_site_symmetry_2
_geom_bond_distance
_geom_bond_publ_flag
Cl2 C5 . 1.749(3) ?
N1 C1 . 1.409(3) ?
N1 C7 . 1.454(3) ?
N1 C10 . 1.458(3) ?
N2 C11' . 1.446(10) ?
N2 C9 . 1.479(3) ?
N2 C8 . 1.484(4) ?
N2 C11 . 1.553(5) ?
N2 H1 . 0.8700 ?
C1 C2 . 1.387(3) ?
C1 C6 . 1.394(3) ?
C2 C3 . 1.382(4) ?
C2 H2 . 0.9300 ?
C3 C4 . 1.370(4) ?
C3 H3 . 0.9300 ?
C4 C5 . 1.375(4) ?
C4 H4 . 0.9300 ?
C5 C6 . 1.374(3) ?
C6 H6 . 0.9300 ?
C7 C8 . 1.514(4) ?
C7 H7A . 0.9700 ?
C7 H7B . 0.9700 ?
C8 H8A . 0.9700 ?
C8 H8B . 0.9700 ?
C9 C10 . 1.502(3) ?
C9 H9A . 0.9700 ?
C9 H9B . 0.9700 ?
C10 H10A . 0.9700 ?
C10 H10B . 0.9700 ?
C11 C12 . 1.519(5) ?
C11 H11A . 0.9700 ?
C11 H11B . 0.9700 ?
C12 C13 . 1.493(8) ?
C12 H12A . 0.9700 ?
C12 H12B . 0.9700 ?
C13 Cl3 . 1.802(6) ?
C13 H13A . 0.9700 ?
C13 H13B . 0.9700 ?
C11' C12' . 1.434(14) ?
C11' H11C . 0.9700 ?
C11' H11D . 0.9700 ?
C12' C13' . 1.64(3) ?
C12' H12C . 0.9700 ?
C12' H12D . 0.9700 ?
C13' Cl3' . 1.61(2) ?
C13' H13C . 0.9700 ?
C13' H13D . 0.9700 ?

loop_
_geom_hbond_atom_site_label_D
_geom_hbond_atom_site_label_H
_geom_hbond_atom_site_label_A
_geom_hbond_site_symmetry_A
_geom_hbond_distance_DH
_geom_hbond_distance_HA
_geom_hbond_distance_DA
_geom_hbond_angle_DHA
N2 H1 Cl1 1_555 0.87 2.19 3.048(2) 171

loop_
_geom_torsion_atom_site_label_1
_geom_torsion_atom_site_label_2
_geom_torsion_atom_site_label_3
_geom_torsion_atom_site_label_4
_geom_torsion
C7 N1 C1 C2 -3.9(3)
C10 N1 C1 C2 133.3(2)
C7 N1 C1 C6 172.0(2)
C10 N1 C1 C6 -50.7(3)
C6 C1 C2 C3 -0.4(3)
N1 C1 C2 C3 175.7(2)
C1 C2 C3 C4 0.8(4)
C2 C3 C4 C5 -0.7(4)
C3 C4 C5 C6 0.3(4)
C3 C4 C5 Cl2 -177.2(2)
C4 C5 C6 C1 0.1(3)
Cl2 C5 C6 C1 177.63(16)
C2 C1 C6 C5 -0.1(3)
N1 C1 C6 C5 -176.3(2)
C1 N1 C7 C8 -160.1(2)
C10 N1 C7 C8 59.6(2)
C11' N2 C8 C7 -172.2(4)
C9 N2 C8 C7 54.2(2)
C11 N2 C8 C7 173.3(2)
N1 C7 C8 N2 -57.7(3)
C11' N2 C9 C10 -164.3(6)
C8 N2 C9 C10 -53.9(2)
C11 N2 C9 C10 179.4(2)
C1 N1 C10 C9 159.12(18)
C7 N1 C10 C9 -59.9(2)
N2 C9 C10 N1 57.4(2)
C11' N2 C11 C12 50.0(8)
C9 N2 C11 C12 -157.0(3)
C8 N2 C11 C12 81.3(4)
N2 C11 C12 C13 -178.7(4)
C11 C12 C13 Cl3 -172.3(4)
C9 N2 C11' C12' -66.7(8)
C8 N2 C11' C12' 175.4(7)
C11 N2 C11' C12' -32.1(8)
N2 C11' C12' C13' -175.4(12)
C11' C12' C13' Cl3' 66.7(19)
